data_7249673
loop_
_publ_author_name
'zhang, guofeng'
'Hao, Xue'
'Zou, Yongbin'
'Liu, Shichang'
'Wei, Junjie'
'Dong, Zhen'
'Ye, Zhiwen'

_publ_section_title
;
 Several energetic MOFs based on the N-rich energetic materials and alkali
 metals: Towards high detonation performances and good stabilities
;
_journal_name_full CrystEngComm
_journal_paper_doi 10.1039/D4CE00981A
_journal_year 2025
_chemical_formula_moiety 'C4 H3 Cs N12'
_chemical_formula_sum 'C4 H3 Cs N12'
_chemical_formula_weight 352.09
_space_group_crystal_system triclinic
_space_group_IT_number 2
_space_group_name_Hall '-P 1'
_space_group_name_H-M_alt 'P -1'
_atom_sites_solution_hydrogens geom
_atom_sites_solution_primary dual
_audit_creation_date 2024-08-06
_audit_creation_method
;
Olex2 1.5
(compiled 2022.04.07 svn.rca3783a0 for OlexSys, GUI svn.r6498)
;
_audit_update_record
;
2024-08-09 deposited with the CCDC.	2024-12-05 downloaded from the CCDC.
;
_cell_angle_alpha 90.8660(10)
_cell_angle_beta 109.2380(10)
_cell_angle_gamma 92.4870(10)
_cell_formula_units_Z 2
_cell_length_a 7.6704(2)
_cell_length_b 8.0941(3)
_cell_length_c 8.4392(3)
_cell_measurement_reflns_used 6260
_cell_measurement_temperature 223.00
_cell_measurement_theta_max 25.32
_cell_measurement_theta_min 2.52
_cell_volume 493.98(3)
_computing_cell_refinement 'SAINT V8.40B (?, 2016)'
_computing_data_reduction 'SAINT V8.40B (?, 2016)'
_computing_molecular_graphics 'Olex2 1.5 (Dolomanov et al., 2009)'
_computing_publication_material 'Olex2 1.5 (Dolomanov et al., 2009)'
_computing_structure_refinement 'SHELXL 2018/3 (Sheldrick, 2015)'
_computing_structure_solution 'SHELXT 2018/2 (Sheldrick, 2018)'
_diffrn_ambient_temperature 223.00
_diffrn_measured_fraction_theta_full 0.995
_diffrn_measured_fraction_theta_max 0.995
_diffrn_measurement_device_type 'Bruker D8 VENTURE'
_diffrn_measurement_method '\f and \w scans'
_diffrn_radiation_type MoK\a
_diffrn_radiation_wavelength 0.71073
_diffrn_reflns_av_R_equivalents 0.0367
_diffrn_reflns_av_unetI/netI 0.0226
_diffrn_reflns_Laue_measured_fraction_full 0.995
_diffrn_reflns_Laue_measured_fraction_max 0.995
_diffrn_reflns_limit_h_max 9
_diffrn_reflns_limit_h_min -9
_diffrn_reflns_limit_k_max 9
_diffrn_reflns_limit_k_min -9
_diffrn_reflns_limit_l_max 10
_diffrn_reflns_limit_l_min -10
_diffrn_reflns_number 10547
_diffrn_reflns_point_group_measured_fraction_full 0.995
_diffrn_reflns_point_group_measured_fraction_max 0.995
_diffrn_reflns_theta_full 25.242
_diffrn_reflns_theta_max 25.321
_diffrn_reflns_theta_min 2.520
_diffrn_source_current 1.4
_diffrn_source_power 0.07
_diffrn_source_voltage 50.0
_diffrn_standards_number 0
_exptl_absorpt_coefficient_mu 3.750
_exptl_absorpt_correction_T_max 0.7452
_exptl_absorpt_correction_T_min 0.6428
_exptl_absorpt_correction_type multi-scan
_exptl_absorpt_process_details
;
SADABS-2016/2 (Bruker,2016/2) was used for absorption correction.
wR2(int) was 0.0795 before and 0.0464 after correction.
The Ratio of minimum to maximum transmission is 0.8626.
The \l/2 correction factor is Not present.
;
_exptl_crystal_colour colourless
_exptl_crystal_colour_primary colourless
_exptl_crystal_density_diffrn 2.367
_exptl_crystal_description block
_exptl_crystal_F_000 332
_exptl_crystal_size_max 0.13
_exptl_crystal_size_mid 0.12
_exptl_crystal_size_min 0.11
_refine_diff_density_max 0.870
_refine_diff_density_min -0.380
_refine_diff_density_rms 0.072
_refine_ls_extinction_method none
_refine_ls_goodness_of_fit_ref 1.052
_refine_ls_hydrogen_treatment constr
_refine_ls_matrix_type full
_refine_ls_number_parameters 154
_refine_ls_number_reflns 1790
_refine_ls_number_restraints 0
_refine_ls_restrained_S_all 1.052
_refine_ls_R_factor_all 0.0183
_refine_ls_R_factor_gt 0.0174
_refine_ls_shift/su_max 0.002
_refine_ls_shift/su_mean 0.000
_refine_ls_structure_factor_coef Fsqd
_refine_ls_weighting_details 'w=1/[\s^2^(Fo^2^)+(0.0235P)^2^+0.2810P] where P=(Fo^2^+2Fc^2^)/3'
_refine_ls_weighting_scheme calc
_refine_ls_wR_factor_gt 0.0434
_refine_ls_wR_factor_ref 0.0438
_reflns_Friedel_coverage 0.000
_reflns_number_gt 1718
_reflns_number_total 1790
_reflns_threshold_expression 'I > 2\s(I)'
_cod_data_source_file d4ce00981a2.cif
_cod_data_source_block mo_20731099543_cs_0m
_cod_database_code 7249673
_shelx_shelxl_version_number 2018/3
_shelx_space_group_comment
;
The symmetry employed for this shelxl refinement is uniquely defined
by the following loop, which should always be used as a source of
symmetry information in preference to the above space-group names.
They are only intended as comments.
;
_shelx_estimated_absorpt_t_max 0.683
_shelx_estimated_absorpt_t_min 0.641
_olex2_refinement_description
;
1. Fixed Uiso
 At 1.2 times of:
  All C(H) groups, All N(H,H) groups
2.a Secondary CH2 refined with riding coordinates:
 N12(H12A,H12B)
2.b Aromatic/amide H refined with riding coordinates:
 C1(H1)
;
_olex2_submission_special_instructions 'No special instructions were received'

loop_
_space_group_symop_operation_xyz
'x, y, z'
'-x, -y, -z'

loop_
_atom_site_label
_atom_site_type_symbol
_atom_site_fract_x
_atom_site_fract_y
_atom_site_fract_z
_atom_site_U_iso_or_equiv
_atom_site_adp_type
_atom_site_occupancy
_atom_site_site_symmetry_order
_atom_site_calc_flag
_atom_site_refinement_flags_posn
_atom_site_refinement_flags_adp
_atom_site_refinement_flags_occupancy
_atom_site_disorder_assembly
_atom_site_disorder_group
Cs1 Cs 0.85655(2) -0.19575(2) 0.78024(2) 0.03152(8) Uani 1 1 d . . . . .
N1 N 0.7089(3) 0.1979(3) 0.8949(3) 0.0400(6) Uani 1 1 d . . . . .
C1 C 0.6440(4) 0.3460(3) 0.8821(3) 0.0325(6) Uani 1 1 d . . . . .
H1 H 0.680975 0.430520 0.965703 0.039 Uiso 1 1 calc R U . . .
N2 N 0.6159(3) 0.1174(3) 0.7448(3) 0.0409(6) Uani 1 1 d . . . . .
C2 C 0.4040(3) 0.4883(3) 0.6629(3) 0.0237(5) Uani 1 1 d . . . . .
N3 N 0.5002(3) 0.2114(3) 0.6446(3) 0.0357(5) Uani 1 1 d . . . . .
C3 C 0.2926(3) 0.7190(3) 0.6496(3) 0.0235(5) Uani 1 1 d . . . . .
N4 N 0.5164(3) 0.3569(2) 0.7305(3) 0.0247(4) Uani 1 1 d . . . . .
C4 C 0.0575(3) 0.6707(3) 0.3658(3) 0.0231(5) Uani 1 1 d . . . . .
N5 N 0.2762(3) 0.4732(2) 0.5155(3) 0.0249(4) Uani 1 1 d . . . . .
N6 N 0.4263(3) 0.6324(3) 0.7522(3) 0.0259(4) Uani 1 1 d . . . . .
N7 N 0.2022(3) 0.6282(2) 0.5076(2) 0.0240(4) Uani 1 1 d . . . . .
N8 N -0.0200(3) 0.5673(3) 0.2371(3) 0.0284(5) Uani 1 1 d . . . . .
N9 N -0.1482(3) 0.6595(3) 0.1306(3) 0.0331(5) Uani 1 1 d . . . . .
N10 N -0.1433(3) 0.8077(3) 0.1960(3) 0.0355(5) Uani 1 1 d . . . . .
N11 N -0.0107(3) 0.8200(3) 0.3499(3) 0.0312(5) Uani 1 1 d . . . . .
N12 N 0.2456(3) 0.8696(3) 0.6819(3) 0.0330(5) Uani 1 1 d . . . . .
H12A H 0.224396 0.932817 0.591271 0.040 Uiso 1 1 calc R U . . .
H12B H 0.335755 0.920033 0.768278 0.040 Uiso 1 1 calc R U . . .

loop_
_atom_site_aniso_label
_atom_site_aniso_U_11
_atom_site_aniso_U_22
_atom_site_aniso_U_33
_atom_site_aniso_U_23
_atom_site_aniso_U_13
_atom_site_aniso_U_12
Cs1 0.03383(11) 0.02419(11) 0.03421(11) -0.00068(7) 0.00747(7) 0.00701(7)
N1 0.0401(13) 0.0332(13) 0.0425(14) 0.0090(11) 0.0061(11) 0.0139(10)
C1 0.0338(14) 0.0318(15) 0.0280(13) 0.0040(11) 0.0041(11) 0.0091(11)
N2 0.0363(13) 0.0250(12) 0.0569(16) 0.0024(11) 0.0082(12) 0.0104(10)
C2 0.0237(12) 0.0219(12) 0.0256(12) 0.0012(9) 0.0076(10) 0.0065(9)
N3 0.0343(12) 0.0262(12) 0.0423(13) -0.0041(10) 0.0059(10) 0.0105(9)
C3 0.0223(11) 0.0213(12) 0.0253(12) -0.0008(9) 0.0055(10) 0.0021(9)
N4 0.0245(10) 0.0201(10) 0.0279(11) 0.0021(8) 0.0059(9) 0.0073(8)
C4 0.0231(11) 0.0223(12) 0.0221(12) 0.0023(9) 0.0045(9) 0.0040(9)
N5 0.0269(10) 0.0208(10) 0.0258(10) -0.0002(8) 0.0061(9) 0.0081(8)
N6 0.0251(10) 0.0211(10) 0.0275(11) -0.0018(8) 0.0032(8) 0.0036(8)
N7 0.0249(10) 0.0191(10) 0.0255(10) 0.0014(8) 0.0042(8) 0.0069(8)
N8 0.0308(11) 0.0247(11) 0.0259(11) -0.0009(9) 0.0040(9) 0.0053(9)
N9 0.0355(12) 0.0291(12) 0.0283(11) -0.0008(9) 0.0013(10) 0.0079(9)
N10 0.0365(13) 0.0310(13) 0.0308(12) 0.0017(9) -0.0008(10) 0.0099(10)
N11 0.0351(12) 0.0229(11) 0.0292(11) -0.0001(9) 0.0012(9) 0.0082(9)
N12 0.0385(12) 0.0203(11) 0.0330(12) -0.0044(9) 0.0018(10) 0.0073(9)

loop_
_atom_type_symbol
_atom_type_description
_atom_type_scat_dispersion_real
_atom_type_scat_dispersion_imag
_atom_type_scat_source
C C 0.0033 0.0016 'International Tables Vol C Tables 4.2.6.8 and 6.1.1.4'
H H 0.0000 0.0000 'International Tables Vol C Tables 4.2.6.8 and 6.1.1.4'
Cs Cs -0.3680 2.1192 'International Tables Vol C Tables 4.2.6.8 and 6.1.1.4'
N N 0.0061 0.0033 'International Tables Vol C Tables 4.2.6.8 and 6.1.1.4'

loop_
_geom_angle_atom_site_label_1
_geom_angle_atom_site_label_2
_geom_angle_atom_site_label_3
_geom_angle
_geom_angle_site_symmetry_1
_geom_angle_site_symmetry_3
_geom_angle_publ_flag
N1 Cs1 Cs1 49.91(4) 2_757 2_757 ?
N1 Cs1 N3 161.30(6) 2_757 2_656 ?
N1 Cs1 N10 67.58(5) 2_757 2_666 ?
N2 Cs1 Cs1 69.54(5) . 2_757 ?
N2 Cs1 N1 119.31(6) . 2_757 ?
N2 Cs1 N3 71.25(6) . 2_656 ?
N2 Cs1 N5 117.45(6) . 2_656 ?
N2 Cs1 N6 77.19(6) . 1_545 ?
N2 Cs1 N8 166.99(6) . 2_656 ?
N2 Cs1 N9 102.55(7) . 1_646 ?
N2 Cs1 N10 84.72(6) . 1_646 ?
N2 Cs1 N10 69.08(6) . 2_666 ?
N2 Cs1 N11 60.66(6) . 2_666 ?
N2 Cs1 N12 114.26(6) . 1_645 ?
N3 Cs1 Cs1 138.73(3) 2_656 2_757 ?
N5 Cs1 Cs1 171.37(4) 2_656 2_757 ?
N5 Cs1 N1 122.54(5) 2_656 2_757 ?
N5 Cs1 N3 46.78(5) 2_656 2_656 ?
N5 Cs1 N6 69.74(5) 2_656 1_545 ?
N5 Cs1 N8 51.10(5) 2_656 2_656 ?
N5 Cs1 N9 111.38(5) 2_656 1_646 ?
N5 Cs1 N10 131.99(5) 2_656 1_646 ?
N5 Cs1 N10 128.63(5) 2_656 2_666 ?
N5 Cs1 N11 112.65(5) 2_656 2_666 ?
N5 Cs1 N12 88.28(5) 2_656 1_645 ?
N6 Cs1 Cs1 117.99(3) 1_545 2_757 ?
N6 Cs1 N1 131.43(5) 1_545 2_757 ?
N6 Cs1 N3 63.80(5) 1_545 2_656 ?
N6 Cs1 N10 146.19(5) 1_545 2_666 ?
N6 Cs1 N10 75.57(5) 1_545 1_646 ?
N6 Cs1 N11 133.91(5) 1_545 2_666 ?
N8 Cs1 Cs1 122.52(4) 2_656 2_757 ?
N8 Cs1 N1 73.19(6) 2_656 2_757 ?
N8 Cs1 N3 97.85(5) 2_656 2_656 ?
N8 Cs1 N6 91.75(5) 2_656 1_545 ?
N8 Cs1 N10 99.30(5) 2_656 1_646 ?
N8 Cs1 N10 122.02(5) 2_656 2_666 ?
N8 Cs1 N11 126.80(5) 2_656 2_666 ?
N8 Cs1 N12 74.07(5) 2_656 1_645 ?
N9 Cs1 Cs1 70.27(4) 1_646 2_757 ?
N9 Cs1 N1 63.91(6) 1_646 2_757 ?
N9 Cs1 N3 131.61(6) 1_646 2_656 ?
N9 Cs1 N6 68.02(5) 1_646 1_545 ?
N9 Cs1 N8 79.12(5) 1_646 2_656 ?
N9 Cs1 N10 21.86(6) 1_646 1_646 ?
N9 Cs1 N10 116.53(6) 1_646 2_666 ?
N9 Cs1 N11 135.67(5) 1_646 2_666 ?
N9 Cs1 N12 123.58(6) 1_646 1_645 ?
N10 Cs1 Cs1 47.28(4) 2_666 2_757 ?
N10 Cs1 Cs1 51.17(4) 1_646 2_757 ?
N10 Cs1 N1 62.44(6) 1_646 2_757 ?
N10 Cs1 N3 136.12(5) 1_646 2_656 ?
N10 Cs1 N3 105.94(5) 2_666 2_656 ?
N10 Cs1 N10 98.46(5) 1_646 2_666 ?
N10 Cs1 N11 115.29(5) 1_646 2_666 ?
N11 Cs1 Cs1 65.42(4) 2_666 2_757 ?
N11 Cs1 N1 87.95(5) 2_666 2_757 ?
N11 Cs1 N3 84.52(5) 2_666 2_656 ?
N11 Cs1 N10 21.42(5) 2_666 2_666 ?
N12 Cs1 Cs1 83.98(4) 1_645 2_757 ?
N12 Cs1 N1 61.15(6) 1_645 2_757 ?
N12 Cs1 N3 100.90(6) 1_645 2_656 ?
N12 Cs1 N6 158.01(5) 1_645 1_545 ?
N12 Cs1 N10 122.59(6) 1_645 1_646 ?
N12 Cs1 N10 50.13(5) 1_645 2_666 ?
N12 Cs1 N11 53.60(5) 1_645 2_666 ?
C1 N1 Cs1 110.52(18) . 2_757 ?
C1 N1 N2 105.4(2) . . ?
N2 N1 Cs1 139.18(17) . 2_757 ?
N1 C1 H1 125.6 . . ?
N1 C1 N4 108.8(2) . . ?
N4 C1 H1 125.6 . . ?
N1 N2 Cs1 99.65(15) . . ?
N3 N2 Cs1 146.82(19) . . ?
N3 N2 N1 111.3(2) . . ?
N5 C2 N4 121.1(2) . . ?
N5 C2 N6 119.2(2) . . ?
N6 C2 N4 119.8(2) . . ?
N2 N3 Cs1 139.99(17) . 2_656 ?
N2 N3 N4 105.5(2) . . ?
N4 N3 Cs1 114.43(14) . 2_656 ?
N6 C3 N7 110.1(2) . . ?
N12 C3 N6 126.2(2) . . ?
N12 C3 N7 123.6(2) . . ?
C1 N4 C2 129.3(2) . . ?
C1 N4 N3 108.9(2) . . ?
N3 N4 C2 121.7(2) . . ?
N8 C4 N7 122.9(2) . . ?
N8 C4 N11 114.9(2) . . ?
N11 C4 N7 122.2(2) . . ?
C2 N5 Cs1 135.94(15) . 2_656 ?
C2 N5 N7 99.66(19) . . ?
N7 N5 Cs1 124.34(14) . 2_656 ?
C2 N6 Cs1 106.58(14) . 1_565 ?
C3 N6 Cs1 110.44(15) . 1_565 ?
C3 N6 C2 101.05(19) . . ?
C3 N7 C4 129.6(2) . . ?
C3 N7 N5 110.01(19) . . ?
N5 N7 C4 120.4(2) . . ?
C4 N8 Cs1 121.11(15) . 2_656 ?
C4 N8 N9 102.8(2) . . ?
N9 N8 Cs1 135.78(15) . 2_656 ?
N8 N9 Cs1 127.55(16) . 1_464 ?
N10 N9 Cs1 92.12(15) . 1_464 ?
N10 N9 N8 110.2(2) . . ?
Cs1 N10 Cs1 81.54(5) 1_464 2_666 ?
N9 N10 Cs1 66.03(14) . 1_464 ?
N9 N10 Cs1 134.54(18) . 2_666 ?
N9 N10 N11 109.6(2) . . ?
N11 N10 Cs1 71.64(13) . 2_666 ?
N11 N10 Cs1 135.08(16) . 1_464 ?
C4 N11 Cs1 131.31(17) . 2_666 ?
C4 N11 N10 102.5(2) . . ?
N10 N11 Cs1 86.95(14) . 2_666 ?
Cs1 N12 H12A 110.8 1_465 . ?
Cs1 N12 H12B 110.8 1_465 . ?
C3 N12 Cs1 104.91(16) . 1_465 ?
C3 N12 H12A 110.8 . . ?
C3 N12 H12B 110.8 . . ?
H12A N12 H12B 108.8 . . ?

loop_
_geom_bond_atom_site_label_1
_geom_bond_atom_site_label_2
_geom_bond_distance
_geom_bond_site_symmetry_2
_geom_bond_publ_flag
Cs1 Cs1 4.7226(3) 2_757 ?
Cs1 N1 3.552(2) 2_757 ?
Cs1 N2 3.160(2) . ?
Cs1 N3 3.721(2) 2_656 ?
Cs1 N5 3.204(2) 2_656 ?
Cs1 N6 3.458(2) 1_545 ?
Cs1 N8 3.328(2) 2_656 ?
Cs1 N9 3.208(2) 1_646 ?
Cs1 N10 3.508(2) 1_646 ?
Cs1 N10 3.720(2) 2_666 ?
Cs1 N11 3.535(2) 2_666 ?
Cs1 N12 3.374(2) 1_645 ?
N1 C1 1.310(4) . ?
N1 N2 1.370(4) . ?
C1 H1 0.9400 . ?
C1 N4 1.337(3) . ?
N2 N3 1.291(3) . ?
C2 N4 1.405(3) . ?
C2 N5 1.306(3) . ?
C2 N6 1.352(3) . ?
N3 N4 1.353(3) . ?
C3 N6 1.337(3) . ?
C3 N7 1.356(3) . ?
C3 N12 1.336(3) . ?
C4 N7 1.397(3) . ?
C4 N8 1.318(3) . ?
C4 N11 1.329(3) . ?
N5 N7 1.393(3) . ?
N8 N9 1.354(3) . ?
N9 N10 1.307(3) . ?
N10 N11 1.360(3) . ?
N12 H12A 0.9000 . ?
N12 H12B 0.9000 . ?

loop_
_geom_torsion_atom_site_label_1
_geom_torsion_atom_site_label_2
_geom_torsion_atom_site_label_3
_geom_torsion_atom_site_label_4
_geom_torsion
_geom_torsion_site_symmetry_1
_geom_torsion_site_symmetry_2
_geom_torsion_site_symmetry_3
_geom_torsion_site_symmetry_4
_geom_torsion_publ_flag
Cs1 N1 C1 N4 160.26(16) 2_757 . . . ?
Cs1 N1 N2 Cs1 17.0(3) 2_757 . . . ?
Cs1 N1 N2 N3 -151.0(2) 2_757 . . . ?
Cs1 N2 N3 Cs1 24.7(5) . . . 2_656 ?
Cs1 N2 N3 N4 -158.1(3) . . . . ?
Cs1 N3 N4 C1 178.16(16) 2_656 . . . ?
Cs1 N3 N4 C2 1.0(3) 2_656 . . . ?
Cs1 N5 N7 C3 -177.61(14) 2_656 . . . ?
Cs1 N5 N7 C4 1.5(3) 2_656 . . . ?
Cs1 N8 N9 Cs1 -63.3(3) 2_656 . . 1_464 ?
Cs1 N8 N9 N10 -172.79(17) 2_656 . . . ?
Cs1 N9 N10 Cs1 -48.44(19) 1_464 . . 2_666 ?
Cs1 N9 N10 N11 -131.63(18) 1_464 . . . ?
Cs1 N10 N11 Cs1 56.47(19) 1_464 . . 2_666 ?
Cs1 N10 N11 C4 -131.71(18) 2_666 . . . ?
Cs1 N10 N11 C4 -75.2(3) 1_464 . . . ?
N1 C1 N4 C2 176.8(2) . . . . ?
N1 C1 N4 N3 0.0(3) . . . . ?
N1 N2 N3 Cs1 -177.38(19) . . . 2_656 ?
N1 N2 N3 N4 -0.2(3) . . . . ?
C1 N1 N2 Cs1 168.14(19) . . . . ?
C1 N1 N2 N3 0.2(3) . . . . ?
N2 N1 C1 N4 -0.1(3) . . . . ?
N2 N3 N4 C1 0.1(3) . . . . ?
N2 N3 N4 C2 -177.0(2) . . . . ?
C2 N5 N7 C3 0.1(3) . . . . ?
C2 N5 N7 C4 179.2(2) . . . . ?
N4 C2 N5 Cs1 -4.5(4) . . . 2_656 ?
N4 C2 N5 N7 178.3(2) . . . . ?
N4 C2 N6 Cs1 66.7(2) . . . 1_565 ?
N4 C2 N6 C3 -177.8(2) . . . . ?
C4 N8 N9 Cs1 109.5(2) . . . 1_464 ?
C4 N8 N9 N10 0.0(3) . . . . ?
N5 C2 N4 C1 -175.0(2) . . . . ?
N5 C2 N4 N3 1.5(4) . . . . ?
N5 C2 N6 Cs1 -114.0(2) . . . 1_565 ?
N5 C2 N6 C3 1.4(3) . . . . ?
N6 C2 N4 C1 4.3(4) . . . . ?
N6 C2 N4 N3 -179.2(2) . . . . ?
N6 C2 N5 Cs1 176.29(15) . . . 2_656 ?
N6 C2 N5 N7 -1.0(3) . . . . ?
N6 C3 N7 C4 -178.2(2) . . . . ?
N6 C3 N7 N5 0.8(3) . . . . ?
N6 C3 N12 Cs1 -102.5(2) . . . 1_465 ?
N7 C3 N6 Cs1 111.31(18) . . . 1_565 ?
N7 C3 N6 C2 -1.2(3) . . . . ?
N7 C3 N12 Cs1 74.0(3) . . . 1_465 ?
N7 C4 N8 Cs1 -4.9(3) . . . 2_656 ?
N7 C4 N8 N9 -179.0(2) . . . . ?
N7 C4 N11 Cs1 82.0(3) . . . 2_666 ?
N7 C4 N11 N10 179.0(2) . . . . ?
N8 C4 N7 C3 -178.6(2) . . . . ?
N8 C4 N7 N5 2.4(3) . . . . ?
N8 C4 N11 Cs1 -97.1(2) . . . 2_666 ?
N8 C4 N11 N10 -0.1(3) . . . . ?
N8 N9 N10 Cs1 83.1(3) . . . 2_666 ?
N8 N9 N10 Cs1 131.6(2) . . . 1_464 ?
N8 N9 N10 N11 -0.1(3) . . . . ?
N9 N10 N11 Cs1 131.8(2) . . . 2_666 ?
N9 N10 N11 C4 0.1(3) . . . . ?
N11 C4 N7 C3 2.4(4) . . . . ?
N11 C4 N7 N5 -176.6(2) . . . . ?
N11 C4 N8 Cs1 174.17(16) . . . 2_656 ?
N11 C4 N8 N9 0.0(3) . . . . ?
N12 C3 N6 Cs1 -71.8(3) . . . 1_565 ?
N12 C3 N6 C2 175.7(3) . . . . ?
N12 C3 N7 C4 4.7(4) . . . . ?
N12 C3 N7 N5 -176.2(2) . . . . ?
